data_7158074
loop_
_publ_author_name
'Gao, Xing'
'Zhu, Dongyu'
'Jiang, Feng'
'Liao, Jianning'
'Wang, Wei'
'Wu, Yongjun'
'Zheng, Lufei'
'Guo, Hongchao'

_publ_section_title
;
 Palladium-catalyzed stereoselective (3 + 2) cycloaddition of
 vinylethylene carbonates with cyclic <i>N</i>-sulfonyl ketimines.
;
_journal_issue 22
_journal_name_full 'Organic &amp; biomolecular chemistry'
_journal_page_first 4877
_journal_page_last 4881
_journal_paper_doi 10.1039/d1ob00614b
_journal_volume 19
_journal_year 2021
_chemical_formula_moiety 'C26 H23 N O4 S'
_chemical_formula_sum 'C26 H23 N O4 S'
_chemical_formula_weight 445.51
_space_group_crystal_system orthorhombic
_space_group_IT_number 19
_space_group_name_Hall 'P 2ac 2ab'
_space_group_name_H-M_alt 'P 21 21 21'
_atom_sites_solution_hydrogens geom
_atom_sites_solution_primary dual
_audit_creation_date 2019-04-02
_audit_creation_method
;
Olex2 1.2
(compiled 2018.05.29 svn.r3508 for OlexSys, GUI svn.r5506)
;
_audit_update_record
;
2019-05-15 deposited with the CCDC.	2021-05-10 downloaded from the CCDC.
;
_cell_angle_alpha 90
_cell_angle_beta 90
_cell_angle_gamma 90
_cell_formula_units_Z 4
_cell_length_a 7.5652(15)
_cell_length_b 9.5590(19)
_cell_length_c 32.515(7)
_cell_measurement_reflns_used 7177
_cell_measurement_temperature 153(2)
_cell_measurement_theta_max 27.3469
_cell_measurement_theta_min 2.2208
_cell_volume 2351.3(8)
_computing_molecular_graphics 'Olex2 (Dolomanov et al., 2009)'
_computing_publication_material 'Olex2 (Dolomanov et al., 2009)'
_computing_structure_refinement 'ShelXL (Sheldrick, 2015)'
_computing_structure_solution 'ShelXT (Sheldrick, 2015)'
_diffrn_ambient_temperature 153.15
_diffrn_measured_fraction_theta_full 0.984
_diffrn_measured_fraction_theta_max 0.969
_diffrn_measurement_device_type 'multiwire proportional'
_diffrn_measurement_method 'phi and omega scans'
_diffrn_radiation_monochromator graphite
_diffrn_radiation_type MoK\a
_diffrn_radiation_wavelength 0.71073
_diffrn_reflns_av_R_equivalents 0.1851
_diffrn_reflns_av_unetI/netI 0.1415
_diffrn_reflns_Laue_measured_fraction_full 0.984
_diffrn_reflns_Laue_measured_fraction_max 0.969
_diffrn_reflns_limit_h_max 9
_diffrn_reflns_limit_h_min -8
_diffrn_reflns_limit_k_max 12
_diffrn_reflns_limit_k_min -12
_diffrn_reflns_limit_l_max 40
_diffrn_reflns_limit_l_min -42
_diffrn_reflns_number 14656
_diffrn_reflns_point_group_measured_fraction_full 0.980
_diffrn_reflns_point_group_measured_fraction_max 0.958
_diffrn_reflns_theta_full 25.242
_diffrn_reflns_theta_max 27.712
_diffrn_reflns_theta_min 2.221
_exptl_absorpt_coefficient_mu 0.169
_exptl_absorpt_correction_T_max 1.0000
_exptl_absorpt_correction_T_min 0.4802
_exptl_absorpt_correction_type multi-scan
_exptl_absorpt_process_details 'CrystalClear (Rigaku Inc., 2008)'
_exptl_crystal_colour colorless
_exptl_crystal_density_diffrn 1.258
_exptl_crystal_description plate
_exptl_crystal_F_000 936
_exptl_crystal_size_max 0.16
_exptl_crystal_size_mid 0.14
_exptl_crystal_size_min 0.03
_refine_diff_density_max 0.740
_refine_diff_density_min -0.977
_refine_diff_density_rms 0.153
_refine_ls_abs_structure_details
;
 Flack x determined using 882 quotients [(I+)-(I-)]/[(I+)+(I-)]
 (Parsons, Flack and Wagner, Acta Cryst. B69 (2013) 249-259).
;
_refine_ls_abs_structure_Flack -0.24(16)
_refine_ls_extinction_method none
_refine_ls_goodness_of_fit_ref 1.142
_refine_ls_hydrogen_treatment constr
_refine_ls_matrix_type full
_refine_ls_number_parameters 290
_refine_ls_number_reflns 5288
_refine_ls_number_restraints 0
_refine_ls_restrained_S_all 1.142
_refine_ls_R_factor_all 0.1505
_refine_ls_R_factor_gt 0.1261
_refine_ls_shift/su_max 0.001
_refine_ls_shift/su_mean 0.000
_refine_ls_structure_factor_coef Fsqd
_refine_ls_weighting_details 'w=1/[\s^2^(Fo^2^)+(0.1403P)^2^+2.8313P] where P=(Fo^2^+2Fc^2^)/3'
_refine_ls_weighting_scheme calc
_refine_ls_wR_factor_gt 0.2985
_refine_ls_wR_factor_ref 0.3277
_reflns_Friedel_coverage 0.723
_reflns_Friedel_fraction_full 0.975
_reflns_Friedel_fraction_max 0.943
_reflns_number_gt 4201
_reflns_number_total 5288
_reflns_threshold_expression 'I > 2\s(I)'
_cod_data_source_file d1ob00614b2.cif
_cod_data_source_block bww19081
_cod_depositor_comments 'Adding full bibliography for 7158073--7158075.cif.'
_cod_original_cell_volume 2351.4(8)
_cod_database_code 7158074
_shelx_shelxl_version_number 2018/3
_shelx_space_group_comment
;
The symmetry employed for this shelxl refinement is uniquely defined
by the following loop, which should always be used as a source of
symmetry information in preference to the above space-group names.
They are only intended as comments.
;
_shelx_estimated_absorpt_t_max 0.995
_shelx_estimated_absorpt_t_min 0.973
_olex2_refinement_description
;
1. Fixed Uiso
 At 1.2 times of:
  All C(H) groups, All C(H,H) groups
 At 1.5 times of:
  All C(H,H,H) groups
2.a Secondary CH2 refined with riding coordinates:
 C8(H8A,H8B)
2.b Aromatic/amide H refined with riding coordinates:
 C2(H2), C3(H3), C4(H4), C5(H5), C10(H10), C13(H13), C14(H14), C15(H15),
 C16(H16), C17(H17), C18(H18), C19(H19), C21(H21), C22(H22), C23(H23), C24(H24)
2.c X=CH2 refined with riding coordinates:
 C11(H11A,H11B)
2.d Idealised Me refined as rotating group:
 C26(H26A,H26B,H26C)
;
_olex2_submission_special_instructions 'No special instructions were received'

loop_
_space_group_symop_operation_xyz
'x, y, z'
'-x+1/2, -y, z+1/2'
'-x, y+1/2, -z+1/2'
'x+1/2, -y+1/2, -z'

loop_
_atom_site_label
_atom_site_type_symbol
_atom_site_fract_x
_atom_site_fract_y
_atom_site_fract_z
_atom_site_U_iso_or_equiv
_atom_site_adp_type
_atom_site_occupancy
_atom_site_site_symmetry_order
_atom_site_calc_flag
_atom_site_refinement_flags_posn
_atom_site_refinement_flags_adp
_atom_site_refinement_flags_occupancy
_atom_site_disorder_assembly
_atom_site_disorder_group
S1 S 0.6934(2) 0.5222(2) 0.59291(6) 0.0355(5) Uani 1 1 d . . . . .
O1 O 0.6674(8) 0.3553(6) 0.59028(17) 0.0406(14) Uani 1 1 d . . . . .
O2 O 0.7550(7) 0.5499(7) 0.63382(16) 0.0423(15) Uani 1 1 d . . . . .
O3 O 0.7954(8) 0.5593(8) 0.55777(16) 0.0425(14) Uani 1 1 d . . . . .
O4 O 0.1987(7) 0.5208(6) 0.59571(15) 0.0354(12) Uani 1 1 d . . . . .
N1 N 0.4934(8) 0.5814(8) 0.5888(2) 0.0362(15) Uani 1 1 d . . . . .
C1 C 0.5425(12) 0.2992(9) 0.6171(3) 0.0390(18) Uani 1 1 d . . . . .
C2 C 0.5674(15) 0.1561(11) 0.6271(3) 0.051(2) Uani 1 1 d . . . . .
H2 H 0.663720 0.104245 0.616161 0.061 Uiso 1 1 calc R . . . .
C3 C 0.4453(17) 0.0947(11) 0.6534(4) 0.067(3) Uani 1 1 d . . . . .
H3 H 0.461260 -0.000302 0.661123 0.080 Uiso 1 1 calc R . . . .
C4 C 0.2990(16) 0.1683(10) 0.6689(3) 0.057(3) Uani 1 1 d . . . . .
H4 H 0.215973 0.123296 0.686375 0.068 Uiso 1 1 calc R . . . .
C5 C 0.2780(12) 0.3084(11) 0.6583(3) 0.045(2) Uani 1 1 d . . . . .
H5 H 0.180619 0.359383 0.669036 0.054 Uiso 1 1 calc R . . . .
C6 C 0.3968(11) 0.3751(10) 0.6323(2) 0.0350(17) Uani 1 1 d . . . . .
C7 C 0.3583(9) 0.5263(9) 0.6189(2) 0.0315(16) Uani 1 1 d . . . . .
C8 C 0.2112(11) 0.6280(9) 0.5646(2) 0.0363(17) Uani 1 1 d . . . . .
H8A H 0.184025 0.721064 0.576313 0.044 Uiso 1 1 calc R . . . .
H8B H 0.127716 0.608947 0.541777 0.044 Uiso 1 1 calc R . . . .
C9 C 0.4068(10) 0.6224(9) 0.5489(2) 0.0320(16) Uani 1 1 d . . . . .
C10 C 0.4582(11) 0.7698(10) 0.5354(3) 0.0414(19) Uani 1 1 d . . . . .
H10 H 0.407524 0.802658 0.510504 0.050 Uiso 1 1 calc R . . . .
C11 C 0.5674(14) 0.8582(11) 0.5551(3) 0.051(2) Uani 1 1 d . . . . .
H11A H 0.621635 0.830699 0.580175 0.061 Uiso 1 1 calc R . . . .
H11B H 0.590295 0.948246 0.543932 0.061 Uiso 1 1 calc R . . . .
C12 C 0.4339(10) 0.5103(10) 0.5151(2) 0.0364(17) Uani 1 1 d . . . . .
C13 C 0.3551(12) 0.3804(11) 0.5171(2) 0.046(2) Uani 1 1 d . . . . .
H13 H 0.285350 0.356036 0.540278 0.056 Uiso 1 1 calc R . . . .
C14 C 0.3774(15) 0.2852(13) 0.4852(3) 0.055(3) Uani 1 1 d . . . . .
H14 H 0.319794 0.197131 0.486938 0.066 Uiso 1 1 calc R . . . .
C15 C 0.4806(11) 0.3142(11) 0.4512(3) 0.043(2) Uani 1 1 d . . . . .
H15 H 0.494047 0.247403 0.429745 0.052 Uiso 1 1 calc R . . . .
C16 C 0.5638(12) 0.4429(13) 0.4491(3) 0.052(3) Uani 1 1 d . . . . .
H16 H 0.638296 0.464465 0.426444 0.063 Uiso 1 1 calc R . . . .
C17 C 0.5380(12) 0.5419(11) 0.4805(2) 0.043(2) Uani 1 1 d . . . . .
H17 H 0.591747 0.631435 0.478340 0.052 Uiso 1 1 calc R . . . .
C18 C 0.3441(10) 0.6266(9) 0.6554(2) 0.0362(17) Uani 1 1 d . . . . .
H18 H 0.449284 0.649223 0.669921 0.043 Uiso 1 1 calc R . . . .
C19 C 0.1935(11) 0.6839(9) 0.6681(2) 0.0381(18) Uani 1 1 d . . . . .
H19 H 0.089805 0.662718 0.652838 0.046 Uiso 1 1 calc R . . . .
C20 C 0.1739(12) 0.7788(9) 0.7043(2) 0.0402(19) Uani 1 1 d . . . . .
C21 C 0.2992(14) 0.7795(10) 0.7356(3) 0.047(2) Uani 1 1 d . . . . .
H21 H 0.399962 0.720641 0.733505 0.057 Uiso 1 1 calc R . . . .
C22 C 0.2795(16) 0.8648(15) 0.7700(3) 0.066(3) Uani 1 1 d . . . . .
H22 H 0.364282 0.862024 0.791522 0.079 Uiso 1 1 calc R . . . .
C23 C 0.1385(15) 0.9519(12) 0.7726(3) 0.056(3) Uani 1 1 d . . . . .
H23 H 0.128086 1.013342 0.795397 0.067 Uiso 1 1 calc R . . . .
C24 C 0.0099(15) 0.9525(11) 0.7424(3) 0.054(2) Uani 1 1 d . . . . .
H24 H -0.090673 1.011097 0.745534 0.065 Uiso 1 1 calc R . . . .
C25 C 0.0251(12) 0.8687(10) 0.7077(2) 0.0414(19) Uani 1 1 d . . . . .
C26 C -0.1159(14) 0.8774(12) 0.6744(4) 0.059(3) Uani 1 1 d . . . . .
H26A H -0.059226 0.887874 0.647491 0.088 Uiso 1 1 calc GR . . . .
H26B H -0.192337 0.958270 0.679661 0.088 Uiso 1 1 calc GR . . . .
H26C H -0.187120 0.791768 0.674669 0.088 Uiso 1 1 calc GR . . . .

loop_
_atom_site_aniso_label
_atom_site_aniso_U_11
_atom_site_aniso_U_22
_atom_site_aniso_U_33
_atom_site_aniso_U_23
_atom_site_aniso_U_13
_atom_site_aniso_U_12
S1 0.0223(8) 0.0524(11) 0.0319(9) -0.0003(8) 0.0004(7) 0.0006(8)
O1 0.040(3) 0.043(3) 0.039(3) 0.000(3) 0.007(3) 0.004(3)
O2 0.033(3) 0.063(4) 0.031(3) -0.004(3) -0.006(2) 0.002(3)
O3 0.029(3) 0.063(4) 0.035(3) 0.003(3) 0.005(2) -0.001(3)
O4 0.027(2) 0.051(3) 0.028(2) 0.001(2) 0.0011(19) 0.003(3)
N1 0.028(3) 0.050(4) 0.031(3) 0.005(3) -0.002(3) -0.009(3)
C1 0.041(5) 0.036(4) 0.040(4) -0.003(3) -0.010(4) 0.003(4)
C2 0.054(6) 0.047(5) 0.053(5) -0.005(4) -0.004(4) 0.025(5)
C3 0.069(7) 0.045(6) 0.087(8) 0.025(5) -0.001(6) -0.002(6)
C4 0.060(6) 0.044(5) 0.067(6) 0.023(5) 0.006(5) 0.000(5)
C5 0.034(4) 0.058(5) 0.043(4) 0.003(4) 0.006(4) 0.003(4)
C6 0.033(4) 0.042(4) 0.031(3) -0.003(3) -0.009(3) 0.001(3)
C7 0.019(3) 0.042(4) 0.033(3) 0.001(3) 0.004(3) 0.001(3)
C8 0.034(4) 0.039(4) 0.036(4) 0.013(3) 0.001(3) -0.004(4)
C9 0.028(4) 0.032(4) 0.036(4) 0.006(3) 0.004(3) 0.005(3)
C10 0.031(4) 0.053(5) 0.040(4) 0.012(4) 0.004(3) 0.007(4)
C11 0.057(6) 0.052(6) 0.044(5) -0.003(4) 0.002(4) -0.014(5)
C12 0.025(3) 0.049(5) 0.035(4) 0.001(4) 0.004(3) -0.002(4)
C13 0.038(4) 0.072(6) 0.029(4) -0.003(4) 0.004(3) -0.017(5)
C14 0.054(6) 0.065(6) 0.045(5) -0.011(5) 0.000(4) -0.020(5)
C15 0.032(4) 0.057(5) 0.040(4) -0.008(4) 0.001(3) 0.001(4)
C16 0.035(5) 0.089(8) 0.033(4) -0.011(5) 0.007(3) -0.005(5)
C17 0.041(4) 0.055(5) 0.035(4) -0.004(4) 0.009(3) -0.004(4)
C18 0.029(4) 0.048(4) 0.031(3) -0.006(3) -0.002(3) 0.000(4)
C19 0.032(4) 0.052(5) 0.031(3) -0.005(3) -0.001(3) -0.005(4)
C20 0.041(5) 0.045(5) 0.035(4) -0.004(3) 0.009(3) -0.009(4)
C21 0.046(5) 0.051(5) 0.044(4) -0.007(4) 0.002(4) 0.003(5)
C22 0.066(7) 0.098(9) 0.033(4) -0.013(5) -0.009(5) 0.006(7)
C23 0.061(6) 0.063(6) 0.043(4) -0.026(5) -0.001(4) -0.004(5)
C24 0.060(6) 0.054(6) 0.048(5) -0.020(5) 0.007(4) 0.012(5)
C25 0.041(4) 0.050(5) 0.033(4) -0.004(4) 0.002(3) 0.005(4)
C26 0.044(5) 0.056(6) 0.077(7) -0.017(5) -0.011(5) 0.022(5)

loop_
_atom_type_symbol
_atom_type_description
_atom_type_scat_dispersion_real
_atom_type_scat_dispersion_imag
_atom_type_scat_source
C C 0.0033 0.0016 'International Tables Vol C Tables 4.2.6.8 and 6.1.1.4'
H H 0.0000 0.0000 'International Tables Vol C Tables 4.2.6.8 and 6.1.1.4'
N N 0.0061 0.0033 'International Tables Vol C Tables 4.2.6.8 and 6.1.1.4'
O O 0.0106 0.0060 'International Tables Vol C Tables 4.2.6.8 and 6.1.1.4'
S S 0.1246 0.1234 'International Tables Vol C Tables 4.2.6.8 and 6.1.1.4'

loop_
_geom_angle_atom_site_label_1
_geom_angle_atom_site_label_2
_geom_angle_atom_site_label_3
_geom_angle
_geom_angle_site_symmetry_1
_geom_angle_site_symmetry_3
_geom_angle_publ_flag
O1 S1 N1 103.1(4) . . ?
O2 S1 O1 105.8(4) . . ?
O2 S1 N1 108.4(4) . . ?
O3 S1 O1 105.7(4) . . ?
O3 S1 O2 121.5(4) . . ?
O3 S1 N1 110.7(4) . . ?
C1 O1 S1 115.5(5) . . ?
C7 O4 C8 106.8(6) . . ?
C7 N1 S1 117.2(5) . . ?
C9 N1 S1 124.6(5) . . ?
C9 N1 C7 110.8(6) . . ?
O1 C1 C2 115.1(8) . . ?
O1 C1 C6 123.5(8) . . ?
C6 C1 C2 121.4(9) . . ?
C1 C2 H2 121.3 . . ?
C3 C2 C1 117.4(9) . . ?
C3 C2 H2 121.3 . . ?
C2 C3 H3 118.9 . . ?
C2 C3 C4 122.2(9) . . ?
C4 C3 H3 118.9 . . ?
C3 C4 H4 120.6 . . ?
C5 C4 C3 118.8(10) . . ?
C5 C4 H4 120.6 . . ?
C4 C5 H5 119.4 . . ?
C6 C5 C4 121.2(9) . . ?
C6 C5 H5 119.4 . . ?
C1 C6 C7 122.2(8) . . ?
C5 C6 C1 118.9(8) . . ?
C5 C6 C7 118.8(8) . . ?
O4 C7 N1 104.1(6) . . ?
O4 C7 C6 106.0(6) . . ?
O4 C7 C18 112.0(6) . . ?
N1 C7 C6 112.5(6) . . ?
N1 C7 C18 109.4(7) . . ?
C18 C7 C6 112.5(6) . . ?
O4 C8 H8A 110.7 . . ?
O4 C8 H8B 110.7 . . ?
O4 C8 C9 105.4(6) . . ?
H8A C8 H8B 108.8 . . ?
C9 C8 H8A 110.7 . . ?
C9 C8 H8B 110.7 . . ?
N1 C9 C8 98.0(5) . . ?
N1 C9 C10 112.1(7) . . ?
N1 C9 C12 112.0(6) . . ?
C10 C9 C8 107.6(7) . . ?
C10 C9 C12 113.7(6) . . ?
C12 C9 C8 112.3(7) . . ?
C9 C10 H10 116.5 . . ?
C11 C10 C9 127.0(8) . . ?
C11 C10 H10 116.5 . . ?
C10 C11 H11A 120.0 . . ?
C10 C11 H11B 120.0 . . ?
H11A C11 H11B 120.0 . . ?
C13 C12 C9 122.2(7) . . ?
C13 C12 C17 118.3(8) . . ?
C17 C12 C9 119.6(8) . . ?
C12 C13 H13 119.9 . . ?
C12 C13 C14 120.2(8) . . ?
C14 C13 H13 119.9 . . ?
C13 C14 H14 118.8 . . ?
C15 C14 C13 122.3(10) . . ?
C15 C14 H14 118.8 . . ?
C14 C15 H15 120.9 . . ?
C14 C15 C16 118.2(9) . . ?
C16 C15 H15 120.9 . . ?
C15 C16 H16 120.0 . . ?
C15 C16 C17 120.0(8) . . ?
C17 C16 H16 120.0 . . ?
C12 C17 C16 121.0(9) . . ?
C12 C17 H17 119.5 . . ?
C16 C17 H17 119.5 . . ?
C7 C18 H18 118.0 . . ?
C19 C18 C7 124.0(7) . . ?
C19 C18 H18 118.0 . . ?
C18 C19 H19 117.3 . . ?
C18 C19 C20 125.4(8) . . ?
C20 C19 H19 117.3 . . ?
C21 C20 C19 120.8(8) . . ?
C21 C20 C25 118.7(8) . . ?
C25 C20 C19 120.5(8) . . ?
C20 C21 H21 119.4 . . ?
C22 C21 C20 121.2(9) . . ?
C22 C21 H21 119.4 . . ?
C21 C22 H22 120.2 . . ?
C23 C22 C21 119.6(10) . . ?
C23 C22 H22 120.2 . . ?
C22 C23 H23 119.6 . . ?
C22 C23 C24 120.9(9) . . ?
C24 C23 H23 119.6 . . ?
C23 C24 H24 119.5 . . ?
C23 C24 C25 121.1(9) . . ?
C25 C24 H24 119.5 . . ?
C20 C25 C26 122.3(8) . . ?
C24 C25 C20 118.5(8) . . ?
C24 C25 C26 119.2(9) . . ?
C25 C26 H26A 109.5 . . ?
C25 C26 H26B 109.5 . . ?
C25 C26 H26C 109.5 . . ?
H26A C26 H26B 109.5 . . ?
H26A C26 H26C 109.5 . . ?
H26B C26 H26C 109.5 . . ?

loop_
_geom_bond_atom_site_label_1
_geom_bond_atom_site_label_2
_geom_bond_distance
_geom_bond_site_symmetry_2
_geom_bond_publ_flag
S1 O1 1.610(7) . ?
S1 O2 1.434(5) . ?
S1 O3 1.424(6) . ?
S1 N1 1.620(7) . ?
O1 C1 1.394(11) . ?
O4 C7 1.424(9) . ?
O4 C8 1.444(9) . ?
N1 C7 1.510(9) . ?
N1 C9 1.506(10) . ?
C1 C2 1.419(13) . ?
C1 C6 1.408(12) . ?
C2 H2 0.9500 . ?
C2 C3 1.389(16) . ?
C3 H3 0.9500 . ?
C3 C4 1.406(16) . ?
C4 H4 0.9500 . ?
C4 C5 1.392(14) . ?
C5 H5 0.9500 . ?
C5 C6 1.389(12) . ?
C6 C7 1.538(12) . ?
C7 C18 1.530(11) . ?
C8 H8A 0.9900 . ?
C8 H8B 0.9900 . ?
C8 C9 1.567(11) . ?
C9 C10 1.526(12) . ?
C9 C12 1.548(12) . ?
C10 H10 0.9500 . ?
C10 C11 1.343(13) . ?
C11 H11A 0.9500 . ?
C11 H11B 0.9500 . ?
C12 C13 1.379(13) . ?
C12 C17 1.405(10) . ?
C13 H13 0.9500 . ?
C13 C14 1.388(14) . ?
C14 H14 0.9500 . ?
C14 C15 1.384(13) . ?
C15 H15 0.9500 . ?
C15 C16 1.384(15) . ?
C16 H16 0.9500 . ?
C16 C17 1.406(13) . ?
C17 H17 0.9500 . ?
C18 H18 0.9500 . ?
C18 C19 1.330(12) . ?
C19 H19 0.9500 . ?
C19 C20 1.493(11) . ?
C20 C21 1.392(12) . ?
C20 C25 1.421(12) . ?
C21 H21 0.9500 . ?
C21 C22 1.392(14) . ?
C22 H22 0.9500 . ?
C22 C23 1.355(16) . ?
C23 H23 0.9500 . ?
C23 C24 1.381(14) . ?
C24 H24 0.9500 . ?
C24 C25 1.391(12) . ?
C25 C26 1.521(13) . ?
C26 H26A 0.9800 . ?
C26 H26B 0.9800 . ?
C26 H26C 0.9800 . ?

loop_
_geom_torsion_atom_site_label_1
_geom_torsion_atom_site_label_2
_geom_torsion_atom_site_label_3
_geom_torsion_atom_site_label_4
_geom_torsion
_geom_torsion_site_symmetry_1
_geom_torsion_site_symmetry_2
_geom_torsion_site_symmetry_3
_geom_torsion_site_symmetry_4
_geom_torsion_publ_flag
S1 O1 C1 C2 -155.7(7) . . . . ?
S1 O1 C1 C6 26.9(10) . . . . ?
S1 N1 C7 O4 -145.5(5) . . . . ?
S1 N1 C7 C6 -31.1(8) . . . . ?
S1 N1 C7 C18 94.7(7) . . . . ?
S1 N1 C9 C8 165.2(6) . . . . ?
S1 N1 C9 C10 -82.1(8) . . . . ?
S1 N1 C9 C12 47.2(9) . . . . ?
O1 S1 N1 C7 54.9(6) . . . . ?
O1 S1 N1 C9 -92.1(7) . . . . ?
O1 C1 C2 C3 -179.3(9) . . . . ?
O1 C1 C6 C5 178.8(7) . . . . ?
O1 C1 C6 C7 2.7(12) . . . . ?
O2 S1 O1 C1 62.1(6) . . . . ?
O2 S1 N1 C7 -56.9(7) . . . . ?
O2 S1 N1 C9 156.1(6) . . . . ?
O3 S1 O1 C1 -167.9(5) . . . . ?
O3 S1 N1 C7 167.5(6) . . . . ?
O3 S1 N1 C9 20.5(8) . . . . ?
O4 C7 C18 C19 10.4(12) . . . . ?
O4 C8 C9 N1 -33.3(8) . . . . ?
O4 C8 C9 C10 -149.6(7) . . . . ?
O4 C8 C9 C12 84.5(7) . . . . ?
N1 S1 O1 C1 -51.7(6) . . . . ?
N1 C7 C18 C19 125.3(9) . . . . ?
N1 C9 C10 C11 0.4(12) . . . . ?
N1 C9 C12 C13 68.6(10) . . . . ?
N1 C9 C12 C17 -113.1(8) . . . . ?
C1 C2 C3 C4 1.8(17) . . . . ?
C1 C6 C7 O4 112.6(8) . . . . ?
C1 C6 C7 N1 -0.7(10) . . . . ?
C1 C6 C7 C18 -124.7(8) . . . . ?
C2 C1 C6 C5 1.5(12) . . . . ?
C2 C1 C6 C7 -174.5(8) . . . . ?
C2 C3 C4 C5 -1.4(18) . . . . ?
C3 C4 C5 C6 1.0(16) . . . . ?
C4 C5 C6 C1 -1.1(13) . . . . ?
C4 C5 C6 C7 175.1(9) . . . . ?
C5 C6 C7 O4 -63.5(9) . . . . ?
C5 C6 C7 N1 -176.7(7) . . . . ?
C5 C6 C7 C18 59.2(9) . . . . ?
C6 C1 C2 C3 -1.9(14) . . . . ?
C6 C7 C18 C19 -108.9(9) . . . . ?
C7 O4 C8 C9 40.2(8) . . . . ?
C7 N1 C9 C8 16.4(8) . . . . ?
C7 N1 C9 C10 129.1(7) . . . . ?
C7 N1 C9 C12 -101.7(7) . . . . ?
C7 C18 C19 C20 178.1(8) . . . . ?
C8 O4 C7 N1 -28.3(8) . . . . ?
C8 O4 C7 C6 -147.2(6) . . . . ?
C8 O4 C7 C18 89.8(8) . . . . ?
C8 C9 C10 C11 107.0(10) . . . . ?
C8 C9 C12 C13 -40.5(10) . . . . ?
C8 C9 C12 C17 137.7(7) . . . . ?
C9 N1 C7 O4 5.9(8) . . . . ?
C9 N1 C7 C6 120.3(7) . . . . ?
C9 N1 C7 C18 -114.0(7) . . . . ?
C9 C12 C13 C14 177.4(9) . . . . ?
C9 C12 C17 C16 -179.4(8) . . . . ?
C10 C9 C12 C13 -163.0(8) . . . . ?
C10 C9 C12 C17 15.2(10) . . . . ?
C12 C9 C10 C11 -127.9(10) . . . . ?
C12 C13 C14 C15 1.4(16) . . . . ?
C13 C12 C17 C16 -1.1(13) . . . . ?
C13 C14 C15 C16 0.0(16) . . . . ?
C14 C15 C16 C17 -1.9(14) . . . . ?
C15 C16 C17 C12 2.5(14) . . . . ?
C17 C12 C13 C14 -0.8(14) . . . . ?
C18 C19 C20 C21 -21.4(14) . . . . ?
C18 C19 C20 C25 159.6(9) . . . . ?
C19 C20 C21 C22 -178.2(10) . . . . ?
C19 C20 C25 C24 178.3(9) . . . . ?
C19 C20 C25 C26 -2.5(14) . . . . ?
C20 C21 C22 C23 -1.9(18) . . . . ?
C21 C20 C25 C24 -0.7(14) . . . . ?
C21 C20 C25 C26 178.5(9) . . . . ?
C21 C22 C23 C24 3.0(19) . . . . ?
C22 C23 C24 C25 -3.0(18) . . . . ?
C23 C24 C25 C20 1.8(16) . . . . ?
C23 C24 C25 C26 -177.4(11) . . . . ?
C25 C20 C21 C22 0.8(15) . . . . ?
